data_2228799
loop_
_publ_author_name
'Jenkinson, S. F.'
'O\~na, N.'
'Romero, A.'
'Fleet, G. W. J.'
'Thompson, A. L.'
'Pino-Gonz\'alez, M. S.'

_publ_section_title
;
 6-Azido-3-<i>O</i>-benzyl-6-deoxy-<i>N</i>,<i>N</i>-diethyl-1,2-<i>O</i>-isopropylidene-<small>D</small>-<i>glycero</i>-\a-<small>D</small>-<i>gluco</i>-heptofuranuronamide
;
_journal_coeditor_code LH5169
_journal_issue 1
_journal_name_full 'Acta Crystallographica Section E'
_journal_page_first o38
_journal_page_last o39
_journal_paper_doi 10.1107/S1600536810048944
_journal_volume 67
_journal_year 2011
_chemical_formula_iupac 'C21 H30 N4 O6'
_chemical_formula_moiety 'C21 H30 N4 O6'
_chemical_formula_sum 'C21 H30 N4 O6'
_chemical_formula_weight 434.49
_chemical_name_systematic
;
6-Azido-3-<i>O</i>-benzyl-6-deoxy-<i>N</i>,<i>N</i>-diethyl-1,2-<i>O</i>-
isopropylidene-<i>D</i>-<i>glycero</i>-\a-<i>D</i>-<i>gluco</i>-
heptofuranuronamide
;
_space_group_IT_number 4
_symmetry_cell_setting monoclinic
_symmetry_space_group_name_Hall 'P 2yb'
_symmetry_space_group_name_H-M 'P 1 21 1'
_atom_sites_solution_hydrogens geom
_atom_sites_solution_primary direct
_cell_angle_alpha 90
_cell_angle_beta 97.0347(11)
_cell_angle_gamma 90
_cell_formula_units_Z 4
_cell_length_a 13.0478(4)
_cell_length_b 10.5547(3)
_cell_length_c 16.5552(6)
_cell_measurement_reflns_used 4645
_cell_measurement_temperature 150
_cell_measurement_theta_max 27
_cell_measurement_theta_min 5
_cell_volume 2262.75(13)
_computing_cell_refinement 'DENZO/SCALEPACK (Otwinowski & Minor, 1997)'
_computing_data_collection 'COLLECT (Nonius, 2001)'
_computing_data_reduction 'DENZO/SCALEPACK (Otwinowski & Minor, 1997)'
_computing_molecular_graphics 'CAMERON (Watkin <i>et al.</i>, 1996)'
_computing_publication_material 'CRYSTALS (Betteridge <i>et al.</i>, 2003)'
_computing_structure_refinement 'CRYSTALS (Betteridge <i>et al.</i>, 2003)'
_computing_structure_solution 'SIR92 (Altomare <i>et al.</i>, 1994)'
_diffrn_ambient_temperature 150
_diffrn_measured_fraction_theta_full 0.989
_diffrn_measured_fraction_theta_max 0.988
_diffrn_measurement_device Area
_diffrn_measurement_device_type 'Nonius KappaCCD'
_diffrn_measurement_method \w
_diffrn_radiation_monochromator graphite
_diffrn_radiation_type 'Mo K\a'
_diffrn_radiation_wavelength 0.71073
_diffrn_reflns_av_R_equivalents 0.042
_diffrn_reflns_limit_h_max 16
_diffrn_reflns_limit_h_min -16
_diffrn_reflns_limit_k_max 12
_diffrn_reflns_limit_k_min -13
_diffrn_reflns_limit_l_max 21
_diffrn_reflns_limit_l_min -21
_diffrn_reflns_number 15625
_diffrn_reflns_theta_full 25.840
_diffrn_reflns_theta_max 27.490
_diffrn_reflns_theta_min 5.103
_diffrn_standards_number 0
_exptl_absorpt_coefficient_mu 0.094
_exptl_absorpt_correction_T_max 0.98
_exptl_absorpt_correction_T_min 0.92
_exptl_absorpt_correction_type multi-scan
_exptl_absorpt_process_details '(DENZO/SCALEPACK; Otwinowski & Minor, 1997)'
_exptl_crystal_colour colourless
_exptl_crystal_density_diffrn 1.275
_exptl_crystal_density_method 'not measured'
_exptl_crystal_description block
_exptl_crystal_F_000 928
_exptl_crystal_size_max 0.20
_exptl_crystal_size_mid 0.20
_exptl_crystal_size_min 0.20
_refine_diff_density_max 0.56
_refine_diff_density_min -0.44
_refine_ls_extinction_method None
_refine_ls_goodness_of_fit_ref 0.9618
_refine_ls_hydrogen_treatment constr
_refine_ls_matrix_type full
_refine_ls_number_parameters 559
_refine_ls_number_reflns 5408
_refine_ls_number_restraints 1
_refine_ls_R_factor_all 0.0719
_refine_ls_R_factor_gt 0.0530
_refine_ls_shift/su_max 0.002720
_refine_ls_structure_factor_coef Fsqd
_refine_ls_weighting_details
;
Method= Modified Sheldrick
w=1/[\s^2^(F^2^) + (0.04P)^2^ + 1.43P], where P=[max(Fo^2^,0) + 2Fc^2^]/3
;
_refine_ls_weighting_scheme calc
_refine_ls_wR_factor_all 0.1216
_refine_ls_wR_factor_gt 0.1111
_refine_ls_wR_factor_ref 0.1216
_reflns_number_gt 4270
_reflns_number_total 5408
_reflns_threshold_expression I>2\s(I)
_cod_data_source_file lh5169.cif
_cod_data_source_block I
_cod_original_sg_symbol_H-M 'P 21'
_cod_database_code 2228799
_cod_database_fobs_code 2228799

loop_
_symmetry_equiv_pos_as_xyz
x,y,z
-x,y+1/2,-z

loop_
_atom_site_type_symbol
_atom_site_label
_atom_site_fract_x
_atom_site_fract_y
_atom_site_fract_z
_atom_site_U_iso_or_equiv
_atom_site_adp_type
_atom_site_occupancy
_atom_site_disorder_assembly
_atom_site_disorder_group
O O1 0.64815(18) 0.4052(2) 0.70138(14) 0.0323 Uani 1.0000 . .
C C2 0.6244(3) 0.5362(3) 0.7050(2) 0.0326 Uani 1.0000 . .
O O3 0.52450(18) 0.5540(3) 0.72847(14) 0.0375 Uani 1.0000 . .
C C4 0.4683(3) 0.6383(4) 0.6712(2) 0.0391 Uani 1.0000 . .
O O5 0.50934(17) 0.6130(3) 0.59658(14) 0.0358 Uani 1.0000 . .
C C6 0.6160(2) 0.5864(4) 0.6164(2) 0.0325 Uani 1.0000 . .
C C7 0.6459(2) 0.4740(3) 0.5665(2) 0.0298 Uani 1.0000 . .
C C8 0.6189(2) 0.3632(3) 0.61879(18) 0.0282 Uani 1.0000 . .
C C9 0.6733(2) 0.2397(3) 0.60611(19) 0.0293 Uani 1.0000 . .
O O10 0.64964(17) 0.1992(2) 0.52424(13) 0.0330 Uani 1.0000 . .
C C11 0.6496(2) 0.1379(3) 0.6682(2) 0.0308 Uani 1.0000 . .
N N12 0.6996(2) 0.0157(3) 0.6550(2) 0.0429 Uani 1.0000 . .
N N13 0.6700(3) -0.0417(3) 0.5909(2) 0.0477 Uani 1.0000 . .
N N14 0.6530(4) -0.1082(4) 0.5375(3) 0.0697 Uani 1.0000 . .
C C15 0.5332(2) 0.1219(3) 0.6642(2) 0.0329 Uani 1.0000 . .
O O16 0.48494(19) 0.0876(3) 0.59857(15) 0.0420 Uani 1.0000 . .
N N17 0.4860(2) 0.1522(4) 0.72949(19) 0.0511 Uani 1.0000 . .
C C18 0.5406(3) 0.1803(5) 0.8104(2) 0.0490 Uani 1.0000 . .
C C19 0.5848(4) 0.0643(5) 0.8548(3) 0.0700 Uani 1.0000 . .
C C20 0.3693(4) 0.1677(7) 0.7180(3) 0.0828 Uani 1.0000 . .
C C21 0.3191(5) 0.0650(7) 0.7556(5) 0.1107 Uani 1.0000 . .
O O23 0.75398(16) 0.4753(2) 0.56203(14) 0.0328 Uani 1.0000 . .
C C24 0.7781(3) 0.5480(4) 0.4939(2) 0.0465 Uani 1.0000 . .
C C25 0.8930(3) 0.5551(4) 0.4966(2) 0.0357 Uani 1.0000 . .
C C26 0.9436(3) 0.4845(4) 0.4428(2) 0.0437 Uani 1.0000 . .
C C27 1.0507(3) 0.4893(4) 0.4466(3) 0.0477 Uani 1.0000 . .
C C28 1.1072(3) 0.5638(4) 0.5032(3) 0.0470 Uani 1.0000 . .
C C29 1.0577(3) 0.6343(4) 0.5561(2) 0.0462 Uani 1.0000 . .
C C30 0.9513(3) 0.6311(4) 0.5530(2) 0.0431 Uani 1.0000 . .
C C31 0.3567(3) 0.6015(5) 0.6614(2) 0.0568 Uani 1.0000 . .
C C32 0.4884(4) 0.7751(4) 0.6964(3) 0.0572 Uani 1.0000 . .
O O33 0.85567(16) 0.4425(2) 0.97984(13) 0.0306 Uani 1.0000 . .
C C34 0.8314(2) 0.4732(3) 0.89580(18) 0.0263 Uani 1.0000 . .
C C35 0.8804(2) 0.5994(3) 0.87875(19) 0.0262 Uani 1.0000 . .
O O36 0.85475(16) 0.6307(2) 0.79389(13) 0.0281 Uani 1.0000 . .
C C37 0.8626(2) 0.7634(3) 0.7846(2) 0.0291 Uani 1.0000 . .
O O38 0.95612(18) 0.7968(3) 0.75537(14) 0.0387 Uani 1.0000 . .
C C39 1.0141(2) 0.8790(3) 0.8134(2) 0.0312 Uani 1.0000 . .
O O40 0.97597(16) 0.8530(2) 0.88876(13) 0.0313 Uani 1.0000 . .
C C41 0.8693(2) 0.8217(3) 0.8702(2) 0.0283 Uani 1.0000 . .
C C42 0.8428(2) 0.7125(3) 0.92412(19) 0.0266 Uani 1.0000 . .
O O43 0.73311(15) 0.7062(2) 0.92145(13) 0.0308 Uani 1.0000 . .
C C44 0.6988(2) 0.7753(4) 0.9865(2) 0.0413 Uani 1.0000 . .
C C45 0.5827(2) 0.7846(3) 0.9760(2) 0.0314 Uani 1.0000 . .
C C46 0.5195(3) 0.7125(4) 0.9202(2) 0.0397 Uani 1.0000 . .
C C47 0.4129(3) 0.7252(4) 0.9147(2) 0.0467 Uani 1.0000 . .
C C48 0.3685(3) 0.8093(5) 0.9639(2) 0.0484 Uani 1.0000 . .
C C49 0.4308(3) 0.8828(4) 1.0175(3) 0.0500 Uani 1.0000 . .
C C50 0.5372(3) 0.8715(4) 1.0240(2) 0.0425 Uani 1.0000 . .
C C53 1.1262(3) 0.8427(4) 0.8215(2) 0.0446 Uani 1.0000 . .
C C54 0.9960(3) 1.0157(3) 0.7890(2) 0.0430 Uani 1.0000 . .
C C56 0.8605(2) 0.3683(3) 0.83931(19) 0.0276 Uani 1.0000 . .
N N57 0.8102(2) 0.2462(3) 0.85459(18) 0.0352 Uani 1.0000 . .
N N58 0.8394(2) 0.1915(3) 0.91974(19) 0.0373 Uani 1.0000 . .
N N59 0.8557(3) 0.1267(3) 0.9747(2) 0.0522 Uani 1.0000 . .
C C69 0.9774(2) 0.3514(3) 0.84793(19) 0.0283 Uani 1.0000 . .
O O61 1.02124(16) 0.3219(3) 0.91594(13) 0.0351 Uani 1.0000 . .
N N62 1.0296(2) 0.3696(3) 0.78426(16) 0.0290 Uani 1.0000 . .
C C63 0.9861(3) 0.4068(3) 0.70130(19) 0.0329 Uani 1.0000 . .
C C67 1.1427(2) 0.3516(4) 0.7969(2) 0.0373 Uani 1.0000 . .
C C68 1.1979(3) 0.4704(5) 0.8269(3) 0.0514 Uani 1.0000 . .
C C60 0.9706(3) 0.2938(4) 0.6450(2) 0.0424 Uani 1.0000 . .
H H21 0.6795 0.5814 0.7411 0.0413 Uiso 1.0000 . .
H H61 0.6595 0.6608 0.6102 0.0413 Uiso 1.0000 . .
H H71 0.6058 0.4710 0.5120 0.0371 Uiso 1.0000 . .
H H81 0.5427 0.3517 0.6105 0.0355 Uiso 1.0000 . .
H H91 0.7502 0.2565 0.6153 0.0370 Uiso 1.0000 . .
H H111 0.6786 0.1682 0.7219 0.0400 Uiso 1.0000 . .
H H181 0.4892 0.2173 0.8431 0.0635 Uiso 1.0000 . .
H H182 0.5959 0.2426 0.8051 0.0631 Uiso 1.0000 . .
H H192 0.6168 0.0864 0.9086 0.1080 Uiso 1.0000 . .
H H191 0.5289 0.0039 0.8588 0.1082 Uiso 1.0000 . .
H H193 0.6370 0.0263 0.8254 0.1083 Uiso 1.0000 . .
H H202 0.3507 0.2449 0.7451 0.0996 Uiso 1.0000 . .
H H201 0.3400 0.1775 0.6607 0.0987 Uiso 1.0000 . .
H H211 0.2434 0.0744 0.7441 0.1711 Uiso 1.0000 . .
H H212 0.3432 0.0626 0.8148 0.1714 Uiso 1.0000 . .
H H213 0.3425 -0.0108 0.7288 0.1713 Uiso 1.0000 . .
H H242 0.7502 0.6334 0.4980 0.0610 Uiso 1.0000 . .
H H241 0.7465 0.5100 0.4427 0.0610 Uiso 1.0000 . .
H H261 0.9034 0.4324 0.4038 0.0557 Uiso 1.0000 . .
H H271 1.0850 0.4414 0.4092 0.0598 Uiso 1.0000 . .
H H281 1.1810 0.5652 0.5047 0.0609 Uiso 1.0000 . .
H H291 1.0965 0.6855 0.5947 0.0577 Uiso 1.0000 . .
H H301 0.9178 0.6804 0.5901 0.0536 Uiso 1.0000 . .
H H312 0.3196 0.6568 0.6209 0.0900 Uiso 1.0000 . .
H H311 0.3303 0.6102 0.7125 0.0902 Uiso 1.0000 . .
H H313 0.3496 0.5153 0.6438 0.0898 Uiso 1.0000 . .
H H322 0.4522 0.8297 0.6550 0.0915 Uiso 1.0000 . .
H H321 0.4641 0.7893 0.7485 0.0911 Uiso 1.0000 . .
H H323 0.5634 0.7908 0.7003 0.0914 Uiso 1.0000 . .
H H341 0.7558 0.4841 0.8852 0.0312 Uiso 1.0000 . .
H H351 0.9560 0.5943 0.8920 0.0324 Uiso 1.0000 . .
H H371 0.8030 0.7976 0.7487 0.0365 Uiso 1.0000 . .
H H411 0.8236 0.8951 0.8718 0.0377 Uiso 1.0000 . .
H H421 0.8789 0.7177 0.9801 0.0315 Uiso 1.0000 . .
H H442 0.7240 0.7335 1.0401 0.0541 Uiso 1.0000 . .
H H441 0.7271 0.8618 0.9869 0.0547 Uiso 1.0000 . .
H H461 0.5489 0.6538 0.8859 0.0497 Uiso 1.0000 . .
H H471 0.3707 0.6747 0.8759 0.0575 Uiso 1.0000 . .
H H481 0.2945 0.8160 0.9609 0.0622 Uiso 1.0000 . .
H H491 0.4014 0.9433 1.0501 0.0603 Uiso 1.0000 . .
H H501 0.5802 0.9223 1.0620 0.0551 Uiso 1.0000 . .
H H532 1.1655 0.9019 0.8600 0.0722 Uiso 1.0000 . .
H H531 1.1339 0.7567 0.8419 0.0727 Uiso 1.0000 . .
H H533 1.1517 0.8476 0.7682 0.0720 Uiso 1.0000 . .
H H541 1.0285 1.0712 0.8310 0.0684 Uiso 1.0000 . .
H H543 1.0243 1.0320 0.7386 0.0679 Uiso 1.0000 . .
H H542 0.9224 1.0313 0.7813 0.0679 Uiso 1.0000 . .
H H561 0.8352 0.3934 0.7826 0.0362 Uiso 1.0000 . .
H H632 1.0367 0.4644 0.6817 0.0422 Uiso 1.0000 . .
H H631 0.9207 0.4513 0.7039 0.0420 Uiso 1.0000 . .
H H671 1.1587 0.2815 0.8359 0.0484 Uiso 1.0000 . .
H H672 1.1632 0.3294 0.7432 0.0481 Uiso 1.0000 . .
H H683 1.2715 0.4572 0.8302 0.0791 Uiso 1.0000 . .
H H682 1.1808 0.4894 0.8820 0.0790 Uiso 1.0000 . .
H H681 1.1772 0.5395 0.7892 0.0790 Uiso 1.0000 . .
H H603 0.9415 0.3234 0.5905 0.0673 Uiso 1.0000 . .
H H602 1.0366 0.2524 0.6431 0.0672 Uiso 1.0000 . .
H H601 0.9232 0.2353 0.6685 0.0672 Uiso 1.0000 . .
H H331 0.9169 0.4160 0.9902 0.0479 Uiso 1.0000 . .
H H101 0.5900 0.1659 0.5196 0.0518 Uiso 1.0000 . .

loop_
_atom_site_aniso_label
_atom_site_aniso_U_11
_atom_site_aniso_U_22
_atom_site_aniso_U_33
_atom_site_aniso_U_12
_atom_site_aniso_U_13
_atom_site_aniso_U_23
O1 0.0352(12) 0.0328(13) 0.0270(12) -0.0013(10) -0.0035(9) 0.0019(10)
C2 0.0323(17) 0.0333(18) 0.0311(17) -0.0026(15) -0.0002(14) 0.0028(14)
O3 0.0410(13) 0.0453(15) 0.0261(12) 0.0036(12) 0.0034(10) 0.0031(11)
C4 0.0401(19) 0.050(2) 0.0281(17) 0.0059(17) 0.0075(14) 0.0039(17)
O5 0.0290(11) 0.0503(16) 0.0287(12) 0.0092(11) 0.0060(9) 0.0062(11)
C6 0.0250(15) 0.0374(19) 0.0346(18) -0.0013(14) 0.0018(13) 0.0068(15)
C7 0.0222(14) 0.0347(18) 0.0319(17) -0.0003(14) 0.0013(12) 0.0060(15)
C8 0.0256(15) 0.0340(17) 0.0238(15) -0.0045(14) -0.0013(12) 0.0009(14)
C9 0.0235(15) 0.0362(19) 0.0277(16) -0.0034(13) 0.0017(12) 0.0028(14)
O10 0.0314(11) 0.0420(14) 0.0263(11) -0.0067(11) 0.0067(9) -0.0020(11)
C11 0.0300(16) 0.0332(18) 0.0293(17) -0.0038(14) 0.0037(13) 0.0036(14)
N12 0.0476(18) 0.0355(17) 0.0466(19) 0.0057(14) 0.0100(15) 0.0080(15)
N13 0.058(2) 0.0339(18) 0.055(2) 0.0004(17) 0.0242(17) 0.0059(18)
N14 0.108(3) 0.040(2) 0.067(3) 0.001(2) 0.034(2) -0.009(2)
C15 0.0317(16) 0.0377(19) 0.0292(17) -0.0093(15) 0.0031(13) 0.0018(15)
O16 0.0382(13) 0.0553(17) 0.0325(13) -0.0163(12) 0.0043(10) -0.0033(12)
N17 0.0348(16) 0.087(3) 0.0332(17) -0.0170(17) 0.0091(13) -0.0074(18)
C18 0.047(2) 0.069(3) 0.0325(19) -0.018(2) 0.0115(16) -0.0099(19)
C19 0.101(4) 0.069(3) 0.038(2) -0.033(3) -0.002(2) 0.011(2)
C20 0.057(3) 0.132(6) 0.066(3) -0.034(3) 0.031(2) -0.018(3)
C21 0.086(4) 0.084(5) 0.169(7) -0.012(4) 0.045(5) -0.009(5)
O23 0.0233(10) 0.0404(14) 0.0351(12) -0.0002(10) 0.0053(9) 0.0125(11)
C24 0.0349(18) 0.058(3) 0.048(2) 0.0060(18) 0.0101(16) 0.027(2)
C25 0.0320(17) 0.037(2) 0.0392(19) 0.0014(15) 0.0098(15) 0.0167(16)
C26 0.051(2) 0.037(2) 0.044(2) -0.0025(18) 0.0062(17) 0.0039(17)
C27 0.046(2) 0.050(2) 0.051(2) 0.011(2) 0.0215(18) 0.009(2)
C28 0.0343(18) 0.053(3) 0.056(2) 0.0025(18) 0.0127(18) 0.019(2)
C29 0.047(2) 0.042(2) 0.048(2) -0.0080(18) 0.0006(17) 0.0086(19)
C30 0.050(2) 0.040(2) 0.041(2) 0.0086(18) 0.0115(17) 0.0037(17)
C31 0.0342(18) 0.097(4) 0.040(2) 0.007(2) 0.0108(16) 0.011(2)
C32 0.077(3) 0.047(3) 0.051(3) 0.010(2) 0.021(2) 0.003(2)
O33 0.0273(11) 0.0394(14) 0.0251(11) 0.0026(10) 0.0037(9) 0.0038(10)
C34 0.0197(14) 0.0309(17) 0.0282(16) 0.0013(13) 0.0024(12) 0.0001(14)
C35 0.0214(13) 0.0323(17) 0.0241(15) -0.0006(13) 0.0001(11) -0.0002(13)
O36 0.0311(11) 0.0283(12) 0.0241(11) -0.0009(10) 0.0007(8) -0.0007(9)
C37 0.0290(15) 0.0296(17) 0.0280(16) 0.0002(14) 0.0007(12) 0.0006(13)
O38 0.0428(13) 0.0446(15) 0.0304(12) -0.0145(12) 0.0119(10) -0.0064(11)
C39 0.0292(16) 0.0349(19) 0.0298(17) -0.0044(14) 0.0052(13) -0.0019(14)
O40 0.0277(11) 0.0385(13) 0.0280(11) -0.0082(10) 0.0050(9) -0.0013(10)
C41 0.0245(14) 0.0286(17) 0.0319(17) -0.0013(13) 0.0034(12) -0.0028(14)
C42 0.0196(13) 0.0320(17) 0.0275(16) 0.0008(13) 0.0005(12) -0.0038(14)
O43 0.0218(10) 0.0407(14) 0.0307(12) -0.0016(10) 0.0059(8) -0.0080(11)
C44 0.0293(16) 0.056(2) 0.040(2) -0.0004(17) 0.0096(14) -0.0167(18)
C45 0.0286(15) 0.0357(19) 0.0319(17) -0.0009(14) 0.0110(13) 0.0028(15)
C46 0.0322(17) 0.047(2) 0.0408(19) 0.0026(17) 0.0085(14) -0.0041(17)
C47 0.0341(18) 0.059(3) 0.046(2) -0.0038(18) 0.0029(16) 0.002(2)
C48 0.0291(17) 0.066(3) 0.051(2) 0.0060(19) 0.0112(16) 0.016(2)
C49 0.042(2) 0.058(3) 0.054(2) 0.014(2) 0.0201(19) 0.000(2)
C50 0.0389(19) 0.049(2) 0.042(2) 0.0010(18) 0.0143(15) -0.0085(18)
C53 0.0336(17) 0.056(3) 0.046(2) 0.0030(18) 0.0125(16) 0.0080(19)
C54 0.050(2) 0.034(2) 0.046(2) 0.0001(17) 0.0091(18) 0.0056(17)
C56 0.0265(15) 0.0303(17) 0.0257(16) -0.0043(13) 0.0016(12) 0.0018(14)
N57 0.0379(15) 0.0300(15) 0.0365(16) -0.0061(13) -0.0008(12) 0.0003(13)
N58 0.0395(16) 0.0310(16) 0.0418(18) -0.0037(14) 0.0066(13) -0.0009(15)
N59 0.074(2) 0.0379(19) 0.0445(19) -0.0024(18) 0.0061(17) 0.0123(16)
C69 0.0293(15) 0.0288(17) 0.0267(16) 0.0029(14) 0.0025(12) -0.0012(14)
O61 0.0308(11) 0.0496(15) 0.0239(11) 0.0083(11) -0.0001(9) 0.0041(11)
N62 0.0288(13) 0.0348(15) 0.0237(13) 0.0020(12) 0.0045(10) 0.0013(12)
C63 0.0378(17) 0.0365(19) 0.0250(16) 0.0042(15) 0.0059(13) 0.0030(14)
C67 0.0282(16) 0.053(2) 0.0312(17) -0.0003(16) 0.0045(13) -0.0016(17)
C68 0.0390(19) 0.063(3) 0.053(2) -0.010(2) 0.0071(17) 0.001(2)
C60 0.0452(19) 0.050(2) 0.0302(18) 0.0101(18) -0.0017(15) -0.0052(17)

loop_
_atom_type_symbol
_atom_type_scat_dispersion_real
_atom_type_scat_dispersion_imag
_atom_type_scat_source
C 0.0033 0.0016 'International Tables Vol C 4.2.6.8 and 6.1.1.4'
H 0.0000 0.0000 'International Tables Vol C 4.2.6.8 and 6.1.1.4'
N 0.0061 0.0033 'International Tables Vol C 4.2.6.8 and 6.1.1.4'
O 0.0106 0.0060 'International Tables Vol C 4.2.6.8 and 6.1.1.4'

loop_
_geom_angle_atom_site_label_1
_geom_angle_atom_site_label_2
_geom_angle_atom_site_label_3
_geom_angle_site_symmetry_1
_geom_angle_site_symmetry_2
_geom_angle_site_symmetry_3
_geom_angle
_geom_angle_publ_flag
C2 O1 C8 . . . 107.8(2) no
O1 C2 O3 . . . 110.7(3) no
O1 C2 C6 . . . 106.5(3) no
O3 C2 C6 . . . 104.7(2) no
O1 C2 H21 . . . 110.3 no
O3 C2 H21 . . . 113.0 no
C6 C2 H21 . . . 111.4 no
C2 O3 C4 . . . 108.3(2) no
O3 C4 O5 . . . 103.9(3) no
O3 C4 C31 . . . 108.8(3) no
O5 C4 C31 . . . 108.7(3) no
O3 C4 C32 . . . 110.6(3) no
O5 C4 C32 . . . 110.2(3) no
C31 C4 C32 . . . 114.2(4) no
C4 O5 C6 . . . 107.3(2) no
C2 C6 O5 . . . 103.9(3) no
C2 C6 C7 . . . 104.6(3) no
O5 C6 C7 . . . 109.7(3) no
C2 C6 H61 . . . 113.5 no
O5 C6 H61 . . . 112.4 no
C7 C6 H61 . . . 112.2 no
C6 C7 C8 . . . 101.5(3) no
C6 C7 O23 . . . 110.0(3) no
C8 C7 O23 . . . 109.7(3) no
C6 C7 H71 . . . 112.3 no
C8 C7 H71 . . . 111.2 no
O23 C7 H71 . . . 111.7 no
C7 C8 O1 . . . 104.5(3) no
C7 C8 C9 . . . 116.0(3) no
O1 C8 C9 . . . 108.8(2) no
C7 C8 H81 . . . 108.2 no
O1 C8 H81 . . . 108.2 no
C9 C8 H81 . . . 110.8 no
C8 C9 O10 . . . 110.0(3) no
C8 C9 C11 . . . 111.8(3) no
O10 C9 C11 . . . 112.8(3) no
C8 C9 H91 . . . 107.6 no
O10 C9 H91 . . . 107.0 no
C11 C9 H91 . . . 107.3 no
C9 O10 H101 . . . 107.6 no
C9 C11 N12 . . . 112.4(3) no
C9 C11 C15 . . . 109.2(3) no
N12 C11 C15 . . . 110.8(3) no
C9 C11 H111 . . . 106.9 no
N12 C11 H111 . . . 107.0 no
C15 C11 H111 . . . 110.5 no
C11 N12 N13 . . . 117.1(3) no
N12 N13 N14 . . . 169.4(4) no
C11 C15 O16 . . . 117.8(3) no
C11 C15 N17 . . . 119.4(3) no
O16 C15 N17 . . . 122.7(3) no
C15 N17 C18 . . . 124.1(3) no
C15 N17 C20 . . . 118.4(3) no
C18 N17 C20 . . . 117.3(3) no
N17 C18 C19 . . . 113.2(4) no
N17 C18 H181 . . . 106.9 no
C19 C18 H181 . . . 107.4 no
N17 C18 H182 . . . 109.3 no
C19 C18 H182 . . . 110.2 no
H181 C18 H182 . . . 109.8 no
C18 C19 H192 . . . 110.5 no
C18 C19 H191 . . . 108.6 no
H192 C19 H191 . . . 109.7 no
C18 C19 H193 . . . 110.0 no
H192 C19 H193 . . . 108.1 no
H191 C19 H193 . . . 109.9 no
N17 C20 C21 . . . 111.4(6) no
N17 C20 H202 . . . 109.5 no
C21 C20 H202 . . . 106.1 no
N17 C20 H201 . . . 113.3 no
C21 C20 H201 . . . 110.6 no
H202 C20 H201 . . . 105.5 no
C20 C21 H211 . . . 109.7 no
C20 C21 H212 . . . 109.8 no
H211 C21 H212 . . . 112.4 no
C20 C21 H213 . . . 103.5 no
H211 C21 H213 . . . 110.7 no
H212 C21 H213 . . . 110.3 no
C7 O23 C24 . . . 111.2(2) no
O23 C24 C25 . . . 108.6(3) no
O23 C24 H242 . . . 108.7 no
C25 C24 H242 . . . 109.4 no
O23 C24 H241 . . . 110.6 no
C25 C24 H241 . . . 111.1 no
H242 C24 H241 . . . 108.4 no
C24 C25 C26 . . . 120.5(4) no
C24 C25 C30 . . . 120.9(4) no
C26 C25 C30 . . . 118.6(3) no
C25 C26 C27 . . . 120.3(4) no
C25 C26 H261 . . . 118.6 no
C27 C26 H261 . . . 121.1 no
C26 C27 C28 . . . 120.4(4) no
C26 C27 H271 . . . 120.0 no
C28 C27 H271 . . . 119.6 no
C27 C28 C29 . . . 119.6(4) no
C27 C28 H281 . . . 118.8 no
C29 C28 H281 . . . 121.6 no
C28 C29 C30 . . . 120.9(4) no
C28 C29 H291 . . . 119.4 no
C30 C29 H291 . . . 119.7 no
C25 C30 C29 . . . 120.3(4) no
C25 C30 H301 . . . 119.6 no
C29 C30 H301 . . . 120.1 no
C4 C31 H312 . . . 108.3 no
C4 C31 H311 . . . 109.3 no
H312 C31 H311 . . . 110.4 no
C4 C31 H313 . . . 109.7 no
H312 C31 H313 . . . 109.9 no
H311 C31 H313 . . . 109.2 no
C4 C32 H322 . . . 108.6 no
C4 C32 H321 . . . 109.2 no
H322 C32 H321 . . . 110.6 no
C4 C32 H323 . . . 108.4 no
H322 C32 H323 . . . 109.8 no
H321 C32 H323 . . . 110.2 no
C34 O33 H331 . . . 111.4 no
O33 C34 C35 . . . 109.5(2) no
O33 C34 C56 . . . 113.0(3) no
C35 C34 C56 . . . 112.4(2) no
O33 C34 H341 . . . 107.2 no
C35 C34 H341 . . . 107.4 no
C56 C34 H341 . . . 107.0 no
C34 C35 O36 . . . 109.2(2) no
C34 C35 C42 . . . 115.3(2) no
O36 C35 C42 . . . 104.5(3) no
C34 C35 H351 . . . 110.1 no
O36 C35 H351 . . . 109.6 no
C42 C35 H351 . . . 107.9 no
C35 O36 C37 . . . 108.8(2) no
O36 C37 O38 . . . 111.2(3) no
O36 C37 C41 . . . 107.0(3) no
O38 C37 C41 . . . 105.2(2) no
O36 C37 H371 . . . 111.4 no
O38 C37 H371 . . . 110.7 no
C41 C37 H371 . . . 111.1 no
C37 O38 C39 . . . 109.2(2) no
O38 C39 O40 . . . 104.9(2) no
O38 C39 C53 . . . 109.5(3) no
O40 C39 C53 . . . 108.2(3) no
O38 C39 C54 . . . 110.2(3) no
O40 C39 C54 . . . 110.9(3) no
C53 C39 C54 . . . 112.7(3) no
C39 O40 C41 . . . 106.9(2) no
C37 C41 O40 . . . 103.6(2) no
C37 C41 C42 . . . 104.2(3) no
O40 C41 C42 . . . 109.5(2) no
C37 C41 H411 . . . 112.1 no
O40 C41 H411 . . . 113.1 no
C42 C41 H411 . . . 113.5 no
C41 C42 C35 . . . 101.2(2) no
C41 C42 O43 . . . 108.3(2) no
C35 C42 O43 . . . 109.3(2) no
C41 C42 H421 . . . 113.1 no
C35 C42 H421 . . . 111.2 no
O43 C42 H421 . . . 113.1 no
C42 O43 C44 . . . 111.2(2) no
O43 C44 C45 . . . 110.7(3) no
O43 C44 H442 . . . 110.1 no
C45 C44 H442 . . . 110.2 no
O43 C44 H441 . . . 109.2 no
C45 C44 H441 . . . 108.2 no
H442 C44 H441 . . . 108.5 no
C44 C45 C46 . . . 123.2(3) no
C44 C45 C50 . . . 118.0(3) no
C46 C45 C50 . . . 118.8(3) no
C45 C46 C47 . . . 119.9(4) no
C45 C46 H461 . . . 120.3 no
C47 C46 H461 . . . 119.8 no
C46 C47 C48 . . . 120.9(4) no
C46 C47 H471 . . . 118.7 no
C48 C47 H471 . . . 120.5 no
C47 C48 C49 . . . 119.3(3) no
C47 C48 H481 . . . 120.5 no
C49 C48 H481 . . . 120.3 no
C48 C49 C50 . . . 120.8(4) no
C48 C49 H491 . . . 120.2 no
C50 C49 H491 . . . 119.1 no
C45 C50 C49 . . . 120.4(4) no
C45 C50 H501 . . . 119.2 no
C49 C50 H501 . . . 120.4 no
C39 C53 H532 . . . 108.6 no
C39 C53 H531 . . . 109.1 no
H532 C53 H531 . . . 110.1 no
C39 C53 H533 . . . 109.8 no
H532 C53 H533 . . . 109.9 no
H531 C53 H533 . . . 109.3 no
C39 C54 H541 . . . 110.3 no
C39 C54 H543 . . . 109.6 no
H541 C54 H543 . . . 109.4 no
C39 C54 H542 . . . 108.6 no
H541 C54 H542 . . . 109.4 no
H543 C54 H542 . . . 109.4 no
C34 C56 N57 . . . 112.2(3) no
C34 C56 C69 . . . 110.4(3) no
N57 C56 C69 . . . 110.0(3) no
C34 C56 H561 . . . 107.8 no
N57 C56 H561 . . . 106.9 no
C69 C56 H561 . . . 109.5 no
C56 N57 N58 . . . 117.2(3) no
N57 N58 N59 . . . 169.2(4) no
C56 C69 O61 . . . 117.4(3) no
C56 C69 N62 . . . 120.7(3) no
O61 C69 N62 . . . 121.9(3) no
C69 N62 C63 . . . 126.7(3) no
C69 N62 C67 . . . 117.9(3) no
C63 N62 C67 . . . 115.5(3) no
N62 C63 C60 . . . 111.8(3) no
N62 C63 H632 . . . 106.0 no
C60 C63 H632 . . . 109.2 no
N62 C63 H631 . . . 109.0 no
C60 C63 H631 . . . 110.7 no
H632 C63 H631 . . . 110.0 no
N62 C67 C68 . . . 111.7(3) no
N62 C67 H671 . . . 108.5 no
C68 C67 H671 . . . 110.7 no
N62 C67 H672 . . . 106.3 no
C68 C67 H672 . . . 108.9 no
H671 C67 H672 . . . 110.6 no
C67 C68 H683 . . . 109.4 no
C67 C68 H682 . . . 108.8 no
H683 C68 H682 . . . 108.2 no
C67 C68 H681 . . . 109.2 no
H683 C68 H681 . . . 109.9 no
H682 C68 H681 . . . 111.3 no
C63 C60 H603 . . . 108.8 no
C63 C60 H602 . . . 108.8 no
H603 C60 H602 . . . 111.0 no
C63 C60 H601 . . . 107.1 no
H603 C60 H601 . . . 111.7 no
H602 C60 H601 . . . 109.3 no

loop_
_geom_bond_atom_site_label_1
_geom_bond_atom_site_label_2
_geom_bond_site_symmetry_1
_geom_bond_site_symmetry_2
_geom_bond_distance
_geom_bond_publ_flag
O1 C2 . . 1.420(4) no
O1 C8 . . 1.444(4) no
C2 O3 . . 1.418(4) no
C2 C6 . . 1.551(5) no
C2 H21 . . 0.999 no
O3 C4 . . 1.435(4) no
C4 O5 . . 1.430(4) no
C4 C31 . . 1.496(5) no
C4 C32 . . 1.517(6) no
O5 C6 . . 1.419(4) no
C6 C7 . . 1.523(5) no
C6 H61 . . 0.981 no
C7 C8 . . 1.521(5) no
C7 O23 . . 1.422(4) no
C7 H71 . . 0.987 no
C8 C9 . . 1.511(5) no
C8 H81 . . 0.994 no
C9 O10 . . 1.419(4) no
C9 C11 . . 1.545(4) no
C9 H91 . . 1.011 no
O10 H101 . . 0.848 no
C11 N12 . . 1.474(5) no
C11 C15 . . 1.522(4) no
C11 H111 . . 0.977 no
N12 N13 . . 1.241(5) no
N13 N14 . . 1.129(5) no
C15 O16 . . 1.241(4) no
C15 N17 . . 1.346(5) no
N17 C18 . . 1.469(5) no
N17 C20 . . 1.520(6) no
C18 C19 . . 1.506(7) no
C18 H181 . . 0.992 no
C18 H182 . . 0.988 no
C19 H192 . . 0.965 no
C19 H191 . . 0.978 no
C19 H193 . . 0.970 no
C20 C21 . . 1.446(9) no
C20 H202 . . 0.975 no
C20 H201 . . 0.984 no
C21 H211 . . 0.988 no
C21 H212 . . 0.993 no
C21 H213 . . 0.982 no
O23 C24 . . 1.431(4) no
C24 C25 . . 1.497(5) no
C24 H242 . . 0.978 no
C24 H241 . . 0.982 no
C25 C26 . . 1.388(5) no
C25 C30 . . 1.387(5) no
C26 C27 . . 1.392(6) no
C26 H261 . . 0.955 no
C27 C28 . . 1.368(6) no
C27 H271 . . 0.952 no
C28 C29 . . 1.370(6) no
C28 H281 . . 0.960 no
C29 C30 . . 1.383(5) no
C29 H291 . . 0.937 no
C30 H301 . . 0.951 no
C31 H312 . . 0.972 no
C31 H311 . . 0.957 no
C31 H313 . . 0.956 no
C32 H322 . . 0.972 no
C32 H321 . . 0.968 no
C32 H323 . . 0.986 no
O33 C34 . . 1.426(4) no
O33 H331 . . 0.844 no
C34 C35 . . 1.518(5) no
C34 C56 . . 1.527(5) no
C34 H341 . . 0.987 no
C35 O36 . . 1.442(4) no
C35 C42 . . 1.523(5) no
C35 H351 . . 0.986 no
O36 C37 . . 1.415(4) no
C37 O38 . . 1.411(4) no
C37 C41 . . 1.538(5) no
C37 H371 . . 0.987 no
O38 C39 . . 1.437(4) no
C39 O40 . . 1.426(4) no
C39 C53 . . 1.503(5) no
C39 C54 . . 1.509(5) no
O40 C41 . . 1.427(4) no
C41 C42 . . 1.524(5) no
C41 H411 . . 0.980 no
C42 O43 . . 1.429(3) no
C42 H421 . . 0.989 no
O43 C44 . . 1.417(4) no
C44 C45 . . 1.506(4) no
C44 H442 . . 1.010 no
C44 H441 . . 0.985 no
C45 C46 . . 1.388(5) no
C45 C50 . . 1.393(5) no
C46 C47 . . 1.390(5) no
C46 H461 . . 0.952 no
C47 C48 . . 1.379(6) no
C47 H471 . . 0.955 no
C48 C49 . . 1.369(6) no
C48 H481 . . 0.963 no
C49 C50 . . 1.384(5) no
C49 H491 . . 0.946 no
C50 H501 . . 0.955 no
C53 H532 . . 0.990 no
C53 H531 . . 0.970 no
C53 H533 . . 0.981 no
C54 H541 . . 0.967 no
C54 H543 . . 0.969 no
C54 H542 . . 0.966 no
C56 N57 . . 1.482(4) no
C56 C69 . . 1.524(4) no
C56 H561 . . 0.992 no
N57 N58 . . 1.241(4) no
N58 N59 . . 1.137(4) no
C69 O61 . . 1.239(4) no
C69 N62 . . 1.338(4) no
N62 C63 . . 1.474(4) no
N62 C67 . . 1.476(4) no
C63 C60 . . 1.512(5) no
C63 H632 . . 0.981 no
C63 H631 . . 0.980 no
C67 C68 . . 1.501(6) no
C67 H671 . . 0.988 no
C67 H672 . . 0.987 no
C68 H683 . . 0.965 no
C68 H682 . . 0.986 no
C68 H681 . . 0.976 no
C60 H603 . . 0.986 no
C60 H602 . . 0.971 no
C60 H601 . . 0.988 no

loop_
_geom_hbond_atom_site_label_D
_geom_hbond_atom_site_label_H
_geom_hbond_atom_site_label_A
_geom_hbond_site_symmetry_D
_geom_hbond_site_symmetry_H
_geom_hbond_site_symmetry_A
_geom_hbond_distance_DH
_geom_hbond_distance_HA
_geom_hbond_distance_DA
_geom_hbond_angle_DHA
_geom_hbond_publ_flag
C2 H21 O36 . . . 1.00 2.40 3.333(5) 155 no
C7 H71 O16 . . 2_656 0.99 2.39 3.268(5) 147 no
C18 H182 O1 . . . 0.99 2.58 3.388(5) 139 no
C31 H312 O10 . . 2_656 0.97 2.52 3.233(5) 130 no
C42 H421 O61 . . 2_757 0.99 2.31 3.216(5) 152 no
O33 H331 O40 . . 2_747 0.84 2.39 3.046(5) 135 yes
O33 H331 O61 . . . 0.84 2.18 2.822(5) 133 no
O10 H101 O5 . . 2_646 0.85 2.25 2.849(5) 127 yes
O10 H101 O16 . . . 0.85 2.17 2.858(5) 138 no
